data_7240538
loop_
_publ_author_name
'Hodorowicz, Maciej'
'Szklarzewicz, Janusz'
'Jurowska, Anna'

_publ_section_title
;
 The versatility of lithium cation coordination modes in salts with
 [W(CN)6(bpy)]2- anion
;
_journal_name_full CrystEngComm
_journal_paper_doi 10.1039/D0CE00468E
_journal_year 2020
_chemical_formula_sum 'C16 H8 Cl Li3 N8 O2 W'
_chemical_formula_weight 584.42
_space_group_crystal_system triclinic
_space_group_IT_number 2
_space_group_name_Hall '-P 1'
_space_group_name_H-M_alt 'P -1'
_atom_sites_solution_hydrogens geom
_audit_creation_method SHELXL-2017/1
_audit_update_record
;
2019-04-05 deposited with the CCDC.	2020-04-30 downloaded from the CCDC.
;
_cell_angle_alpha 94.505(2)
_cell_angle_beta 95.182(2)
_cell_angle_gamma 95.941(2)
_cell_formula_units_Z 2
_cell_length_a 9.2897(2)
_cell_length_b 9.4735(2)
_cell_length_c 13.3937(3)
_cell_measurement_reflns_used 22288
_cell_measurement_temperature 130(2)
_cell_measurement_theta_max 27.5990
_cell_measurement_theta_min 3.3070
_cell_volume 1163.00(4)
_computing_cell_refinement 'CrysAlisPro 1.171.38.46 (Rigaku OD, 2015)'
_computing_data_collection 'CrysAlisPro 1.171.38.46 (Rigaku OD, 2015)'
_computing_data_reduction 'CrysAlisPro 1.171.38.46 (Rigaku OD, 2015)'
_computing_structure_refinement 'SHELXL-2017/1 (Sheldrick, 2017)'
_computing_structure_solution 'SHELXL-2017/1 (Sheldrick, 2017)'
_diffrn_ambient_environment N~2~
_diffrn_ambient_temperature 130.10(14)
_diffrn_detector 'CCD plate'
_diffrn_detector_area_resol_mean 10.3756
_diffrn_detector_type Atlas
_diffrn_measured_fraction_theta_full 0.995
_diffrn_measured_fraction_theta_max 0.959
_diffrn_measurement_device 'four-circle diffractometer'
_diffrn_measurement_device_type 'SuperNova, Dual, Cu at zero, Atlas'
_diffrn_measurement_method '\w scans'
_diffrn_radiation_monochromator mirror
_diffrn_radiation_probe x-ray
_diffrn_radiation_type 'Mo K\a'
_diffrn_radiation_wavelength 0.71073
_diffrn_reflns_av_R_equivalents 0.0527
_diffrn_reflns_av_unetI/netI 0.0295
_diffrn_reflns_Laue_measured_fraction_full 0.995
_diffrn_reflns_Laue_measured_fraction_max 0.959
_diffrn_reflns_limit_h_max 12
_diffrn_reflns_limit_h_min -12
_diffrn_reflns_limit_k_max 12
_diffrn_reflns_limit_k_min -12
_diffrn_reflns_limit_l_max 18
_diffrn_reflns_limit_l_min -17
_diffrn_reflns_number 51463
_diffrn_reflns_point_group_measured_fraction_full 0.995
_diffrn_reflns_point_group_measured_fraction_max 0.959
_diffrn_reflns_theta_full 25.242
_diffrn_reflns_theta_max 28.706
_diffrn_reflns_theta_min 3.066
_diffrn_source 'micro-focus sealed X-ray tube'
_diffrn_source_type 'SuperNova (Mo) X-ray Source'
_exptl_absorpt_coefficient_mu 5.107
_exptl_absorpt_correction_T_max 0.07245
_exptl_absorpt_correction_T_min 0.04730
_exptl_absorpt_correction_type multi-scan
_exptl_absorpt_process_details
;
CrysAlisPro 1.171.38.46 (Rigaku Oxford Diffraction, 2015)
Spherical absorption correction
 using equivalent radius and absorption coefficient.
Empirical absorption correction using spherical harmonics,
 implemented in SCALE3 ABSPACK scaling algorithm.
;
_exptl_crystal_colour red
_exptl_crystal_density_diffrn 1.669
_exptl_crystal_description prism
_exptl_crystal_F_000 552
_exptl_crystal_size_max 0.200
_exptl_crystal_size_mid 0.150
_exptl_crystal_size_min 0.100
_refine_diff_density_max 2.707
_refine_diff_density_min -2.080
_refine_diff_density_rms 0.174
_refine_ls_extinction_method none
_refine_ls_goodness_of_fit_ref 1.117
_refine_ls_hydrogen_treatment constr
_refine_ls_matrix_type full
_refine_ls_number_parameters 281
_refine_ls_number_reflns 5760
_refine_ls_number_restraints 0
_refine_ls_restrained_S_all 1.117
_refine_ls_R_factor_all 0.0428
_refine_ls_R_factor_gt 0.0356
_refine_ls_shift/su_max 0.001
_refine_ls_shift/su_mean 0.000
_refine_ls_structure_factor_coef Fsqd
_refine_ls_weighting_details 'w=1/[\s^2^(Fo^2^)+(0.0488P)^2^+3.8817P] where P=(Fo^2^+2Fc^2^)/3'
_refine_ls_weighting_scheme calc
_refine_ls_wR_factor_gt 0.0890
_refine_ls_wR_factor_ref 0.0929
_reflns_Friedel_coverage 0.000
_reflns_number_gt 5087
_reflns_number_total 5760
_reflns_threshold_expression 'I > 2\s(I)'
_cod_data_source_file d0ce00468e1.cif
_cod_data_source_block shelx
_cod_database_code 7240538
_shelx_shelxl_version_number 2017/1
_shelx_space_group_comment
;
The symmetry employed for this shelxl refinement is uniquely defined
by the following loop, which should always be used as a source of
symmetry information in preference to the above space-group names.
They are only intended as comments.
;
_shelx_estimated_absorpt_t_min 0.428
_shelx_estimated_absorpt_t_max 0.629
_exptl_absorpt_special_details
;
Empirical correction (ABSPACK) includes:
- Absorption correction using spherical harmonics
- Frame scaling
;

loop_
_space_group_symop_operation_xyz
'x, y, z'
'-x, -y, -z'

loop_
_atom_site_label
_atom_site_type_symbol
_atom_site_fract_x
_atom_site_fract_y
_atom_site_fract_z
_atom_site_U_iso_or_equiv
_atom_site_adp_type
_atom_site_occupancy
_atom_site_site_symmetry_order
_atom_site_calc_flag
_atom_site_refinement_flags_posn
_atom_site_refinement_flags_adp
_atom_site_refinement_flags_occupancy
_atom_site_disorder_assembly
_atom_site_disorder_group
W1 W 0.12790(2) 0.29759(2) 0.26018(2) 0.02047(7) Uani 1 1 d . . . . .
N1 N 0.2212(5) 0.4475(5) 0.3915(4) 0.0345(11) Uani 1 1 d . . . . .
N16 N 0.0365(6) -0.0413(5) 0.1837(4) 0.0398(12) Uani 1 1 d . . . . .
N17 N 0.0765(6) 0.6171(5) 0.1904(4) 0.0384(11) Uani 1 1 d . . . . .
N12 N 0.0136(5) 0.2336(5) 0.3914(3) 0.0309(10) Uani 1 1 d . . . . .
C18 C -0.0991(6) 0.3063(7) 0.2165(4) 0.0343(12) Uani 1 1 d . . . . .
C4 C 0.3452(11) 0.6107(9) 0.5655(7) 0.081(4) Uani 1 1 d . . . . .
H4 H 0.388707 0.666093 0.624805 0.098 Uiso 1 1 calc R U . . .
N13 N 0.3638(5) 0.1172(5) 0.3834(4) 0.0382(11) Uani 1 1 d . . . . .
C11 C -0.0972(6) 0.1284(7) 0.3866(5) 0.0412(14) Uani 1 1 d . . . . .
H11 H -0.133130 0.081510 0.322537 0.049 Uiso 1 1 calc R U . . .
N18 N -0.2199(6) 0.3121(8) 0.1934(5) 0.0550(17) Uani 1 1 d . . . . .
C2 C 0.3227(8) 0.5572(6) 0.3869(6) 0.0479(17) Uani 1 1 d . . . . .
H2 H 0.352663 0.578695 0.323295 0.057 Uiso 1 1 calc R U . . .
C16 C 0.0676(6) 0.0777(6) 0.2095(4) 0.0269(10) Uani 1 1 d . . . . .
N14 N 0.4471(5) 0.3861(7) 0.1829(4) 0.0441(13) Uani 1 1 d . . . . .
C5 C 0.2408(11) 0.4993(9) 0.5710(6) 0.068(3) Uani 1 1 d . . . . .
H5 H 0.211070 0.477202 0.634514 0.082 Uiso 1 1 calc R U . . .
C10 C -0.1605(8) 0.0857(10) 0.4695(6) 0.061(2) Uani 1 1 d . . . . .
H10 H -0.238854 0.011623 0.462077 0.074 Uiso 1 1 calc R U . . .
C3 C 0.3855(10) 0.6408(8) 0.4735(7) 0.068(3) Uani 1 1 d . . . . .
H3 H 0.456581 0.718859 0.468261 0.082 Uiso 1 1 calc R U . . .
C17 C 0.0954(6) 0.5079(6) 0.2156(4) 0.0290(11) Uani 1 1 d . . . . .
C6 C 0.1778(8) 0.4180(7) 0.4836(4) 0.0429(16) Uani 1 1 d . . . . .
C13 C 0.2823(5) 0.1786(5) 0.3399(4) 0.0257(10) Uani 1 1 d . . . . .
C7 C 0.0622(7) 0.3001(8) 0.4832(4) 0.0416(15) Uani 1 1 d . . . . .
N15 N 0.1008(5) 0.2627(5) 0.0116(3) 0.0338(10) Uani 1 1 d . . . . .
C15 C 0.1097(5) 0.2733(5) 0.0977(4) 0.0258(10) Uani 1 1 d . . . . .
C14 C 0.3358(6) 0.3556(6) 0.2100(4) 0.0291(11) Uani 1 1 d . . . . .
C8 C 0.0022(10) 0.2597(11) 0.5702(5) 0.064(3) Uani 1 1 d . . . . .
H8 H 0.038039 0.306759 0.634233 0.077 Uiso 1 1 calc R U . . .
C9 C -0.1112(9) 0.1489(12) 0.5614(6) 0.074(3) Uani 1 1 d . . . . .
H9 H -0.152816 0.118809 0.619472 0.089 Uiso 1 1 calc R U . . .
Li1 Li -0.0590(11) 0.7604(10) 0.1404(7) 0.0315(19) Uani 1 1 d . . . . .
Cl1 Cl -0.28490(19) 0.7085(2) 0.20908(14) 0.0556(5) Uani 1 1 d . . . . .
O1 O -0.3506(7) 0.4614(9) 0.0074(5) 0.090(2) Uani 1 1 d . . . . .
O2 O -0.4197(10) 0.0694(11) 0.2065(10) 0.145(4) Uani 1 1 d . . . . .
Li3 Li -0.3467(10) 0.1949(14) -0.1142(10) 0.051(3) Uani 1 1 d . . . . .
Li2 Li -0.3554(13) 0.4613(16) 0.1485(11) 0.061(4) Uani 1 1 d . . . . .

loop_
_atom_site_aniso_label
_atom_site_aniso_U_11
_atom_site_aniso_U_22
_atom_site_aniso_U_33
_atom_site_aniso_U_23
_atom_site_aniso_U_13
_atom_site_aniso_U_12
W1 0.02072(11) 0.02210(11) 0.01950(10) 0.00342(7) 0.00178(7) 0.00571(7)
N1 0.042(3) 0.025(2) 0.035(2) -0.0029(18) -0.013(2) 0.0157(19)
N16 0.060(3) 0.029(2) 0.027(2) 0.0063(19) -0.005(2) -0.007(2)
N17 0.049(3) 0.030(2) 0.037(3) 0.004(2) 0.000(2) 0.012(2)
N12 0.032(2) 0.043(3) 0.024(2) 0.0103(18) 0.0089(17) 0.021(2)
C18 0.025(3) 0.048(3) 0.036(3) 0.021(2) 0.009(2) 0.013(2)
C4 0.106(7) 0.053(5) 0.073(6) -0.038(4) -0.063(6) 0.048(5)
N13 0.031(2) 0.034(2) 0.050(3) 0.014(2) -0.006(2) 0.006(2)
C11 0.034(3) 0.054(4) 0.045(3) 0.029(3) 0.016(3) 0.018(3)
N18 0.025(3) 0.088(5) 0.059(4) 0.042(3) 0.006(2) 0.013(3)
C2 0.055(4) 0.025(3) 0.059(4) -0.004(3) -0.021(3) 0.013(3)
C16 0.030(3) 0.030(3) 0.021(2) 0.0062(19) 0.0002(19) 0.001(2)
N14 0.024(2) 0.063(4) 0.048(3) 0.025(3) 0.004(2) 0.003(2)
C5 0.100(7) 0.068(5) 0.037(4) -0.021(3) -0.027(4) 0.062(5)
C10 0.044(4) 0.092(6) 0.067(5) 0.056(5) 0.030(4) 0.037(4)
C3 0.073(5) 0.035(3) 0.084(6) -0.019(4) -0.050(5) 0.023(3)
C17 0.032(3) 0.028(3) 0.028(2) 0.004(2) -0.001(2) 0.012(2)
C6 0.063(4) 0.043(3) 0.026(3) -0.006(2) -0.009(3) 0.037(3)
C13 0.026(2) 0.025(2) 0.025(2) 0.0013(19) 0.0036(19) 0.0020(19)
C7 0.048(3) 0.063(4) 0.022(2) 0.010(3) 0.008(2) 0.037(3)
N15 0.042(3) 0.036(2) 0.025(2) 0.0070(19) 0.0042(19) 0.010(2)
C15 0.026(2) 0.026(2) 0.026(2) 0.0055(19) 0.0012(19) 0.0062(19)
C14 0.023(2) 0.033(3) 0.032(3) 0.009(2) -0.001(2) 0.006(2)
C8 0.075(5) 0.109(7) 0.026(3) 0.021(4) 0.015(3) 0.072(5)
C9 0.059(5) 0.134(9) 0.055(5) 0.063(5) 0.037(4) 0.060(6)
Li1 0.038(5) 0.031(4) 0.025(4) 0.008(4) -0.003(4) 0.005(4)
Cl1 0.0407(8) 0.0829(13) 0.0495(9) 0.0290(9) 0.0079(7) 0.0164(8)
O1 0.069(4) 0.127(6) 0.076(4) 0.066(4) -0.002(3) -0.005(4)
O2 0.084(6) 0.124(8) 0.239(13) 0.015(8) 0.016(7) 0.071(6)
Li3 0.015(4) 0.066(7) 0.070(8) -0.015(6) 0.000(4) 0.013(4)
Li2 0.031(6) 0.081(9) 0.077(9) 0.036(7) 0.008(5) 0.010(6)

loop_
_atom_type_symbol
_atom_type_description
_atom_type_scat_dispersion_real
_atom_type_scat_dispersion_imag
_atom_type_scat_source
C C 0.0033 0.0016 'International Tables Vol C Tables 4.2.6.8 and 6.1.1.4'
H H 0.0000 0.0000 'International Tables Vol C Tables 4.2.6.8 and 6.1.1.4'
N N 0.0061 0.0033 'International Tables Vol C Tables 4.2.6.8 and 6.1.1.4'
W W -0.8490 6.8722 'International Tables Vol C Tables 4.2.6.8 and 6.1.1.4'
Li Li -0.0003 0.0001 'International Tables Vol C Tables 4.2.6.8 and 6.1.1.4'
O O 0.0106 0.0060 'International Tables Vol C Tables 4.2.6.8 and 6.1.1.4'
Cl Cl 0.1484 0.1585 'International Tables Vol C Tables 4.2.6.8 and 6.1.1.4'

loop_
_geom_angle_atom_site_label_1
_geom_angle_atom_site_label_2
_geom_angle_atom_site_label_3
_geom_angle
_geom_angle_site_symmetry_1
_geom_angle_site_symmetry_3
_geom_angle_publ_flag
C14 W1 C16 106.8(2) . . ?
C14 W1 C18 140.3(2) . . ?
C16 W1 C18 81.2(2) . . ?
C14 W1 C15 70.8(2) . . ?
C16 W1 C15 70.89(19) . . ?
C18 W1 C15 75.8(2) . . ?
C14 W1 C17 80.7(2) . . ?
C16 W1 C17 140.25(19) . . ?
C18 W1 C17 70.5(2) . . ?
C15 W1 C17 75.40(19) . . ?
C14 W1 C13 72.76(19) . . ?
C16 W1 C13 73.50(19) . . ?
C18 W1 C13 144.1(2) . . ?
C15 W1 C13 117.52(19) . . ?
C17 W1 C13 143.05(19) . . ?
C14 W1 N1 81.7(2) . . ?
C16 W1 N1 144.31(18) . . ?
C18 W1 N1 114.8(2) . . ?
C15 W1 N1 142.03(19) . . ?
C17 W1 N1 74.70(18) . . ?
C13 W1 N1 76.40(17) . . ?
C14 W1 N12 144.37(18) . . ?
C16 W1 N12 81.80(19) . . ?
C18 W1 N12 74.50(18) . . ?
C15 W1 N12 142.13(19) . . ?
C17 W1 N12 115.12(19) . . ?
C13 W1 N12 77.06(17) . . ?
N1 W1 N12 73.10(19) . . ?
C2 N1 C6 118.8(6) . . ?
C2 N1 W1 124.2(5) . . ?
C6 N1 W1 116.8(4) . . ?
C16 N16 Li1 168.4(6) . 1_545 ?
C17 N17 Li1 151.3(6) . . ?
C11 N12 C7 117.4(5) . . ?
C11 N12 W1 124.5(4) . . ?
C7 N12 W1 118.0(4) . . ?
N18 C18 W1 179.5(7) . . ?
C3 C4 C5 118.9(7) . . ?
C3 C4 H4 120.6 . . ?
C5 C4 H4 120.6 . . ?
N12 C11 C10 123.3(7) . . ?
N12 C11 H11 118.3 . . ?
C10 C11 H11 118.3 . . ?
C18 N18 Li2 138.8(7) . . ?
N1 C2 C3 121.5(8) . . ?
N1 C2 H2 119.3 . . ?
C3 C2 H2 119.3 . . ?
N16 C16 W1 178.8(5) . . ?
C14 N14 Li2 172.6(8) . 1_655 ?
C4 C5 C6 120.2(9) . . ?
C4 C5 H5 119.9 . . ?
C6 C5 H5 119.9 . . ?
C9 C10 C11 119.8(8) . . ?
C9 C10 H10 120.1 . . ?
C11 C10 H10 120.1 . . ?
C4 C3 C2 120.1(9) . . ?
C4 C3 H3 119.9 . . ?
C2 C3 H3 119.9 . . ?
N17 C17 W1 178.5(5) . . ?
N1 C6 C5 120.5(8) . . ?
N1 C6 C7 116.2(5) . . ?
C5 C6 C7 123.3(7) . . ?
N13 C13 W1 178.9(5) . . ?
N12 C7 C8 121.5(7) . . ?
N12 C7 C6 115.2(5) . . ?
C8 C7 C6 123.3(7) . . ?
C15 N15 Li1 173.1(6) . 2_565 ?
N15 C15 W1 178.9(5) . . ?
N14 C14 W1 179.7(6) . . ?
C9 C8 C7 118.9(7) . . ?
C9 C8 H8 120.5 . . ?
C7 C8 H8 120.5 . . ?
C10 C9 C8 119.0(6) . . ?
C10 C9 H9 120.5 . . ?
C8 C9 H9 120.5 . . ?
N16 Li1 N15 109.3(5) 1_565 2_565 ?
N16 Li1 N17 108.7(5) 1_565 . ?
N15 Li1 N17 111.5(5) 2_565 . ?
N16 Li1 Cl1 113.0(5) 1_565 . ?
N15 Li1 Cl1 107.2(4) 2_565 . ?
N17 Li1 Cl1 107.1(4) . . ?
Li1 Cl1 Li2 102.8(4) . . ?
O1 Li2 N14 111.1(7) . 1_455 ?
O1 Li2 N18 105.8(8) . . ?
N14 Li2 N18 104.9(6) 1_455 . ?
O1 Li2 Cl1 103.3(6) . . ?
N14 Li2 Cl1 113.5(7) 1_455 . ?
N18 Li2 Cl1 118.0(6) . . ?

loop_
_geom_bond_atom_site_label_1
_geom_bond_atom_site_label_2
_geom_bond_distance
_geom_bond_site_symmetry_2
_geom_bond_publ_flag
W1 C14 2.134(5) . ?
W1 C16 2.141(5) . ?
W1 C18 2.149(5) . ?
W1 C15 2.160(5) . ?
W1 C17 2.167(5) . ?
W1 C13 2.171(5) . ?
W1 N1 2.222(4) . ?
W1 N12 2.226(4) . ?
N1 C2 1.338(9) . ?
N1 C6 1.373(8) . ?
N16 C16 1.152(7) . ?
N16 Li1 2.010(10) 1_545 ?
N17 C17 1.139(7) . ?
N17 Li1 2.054(10) . ?
N12 C11 1.350(8) . ?
N12 C7 1.354(8) . ?
C18 N18 1.145(7) . ?
C4 C3 1.363(15) . ?
C4 C5 1.369(15) . ?
C4 H4 0.9500 . ?
N13 C13 1.147(7) . ?
C11 C10 1.372(8) . ?
C11 H11 0.9500 . ?
N18 Li2 2.076(14) . ?
C2 C3 1.397(9) . ?
C2 H2 0.9500 . ?
N14 C14 1.144(7) . ?
N14 Li2 2.005(13) 1_655 ?
C5 C6 1.395(9) . ?
C5 H5 0.9500 . ?
C10 C9 1.345(14) . ?
C10 H10 0.9500 . ?
C3 H3 0.9500 . ?
C6 C7 1.467(11) . ?
C7 C8 1.399(9) . ?
N15 C15 1.145(7) . ?
N15 Li1 2.028(10) 2_565 ?
C8 C9 1.398(14) . ?
C8 H8 0.9500 . ?
C9 H9 0.9500 . ?
Li1 Cl1 2.387(10) . ?
Cl1 Li2 2.420(16) . ?
O1 Li2 1.894(16) . ?

loop_
_geom_hbond_atom_site_label_D
_geom_hbond_atom_site_label_H
_geom_hbond_atom_site_label_A
_geom_hbond_distance_DH
_geom_hbond_distance_HA
_geom_hbond_distance_DA
_geom_hbond_angle_DHA
_geom_hbond_site_symmetry_A
_geom_hbond_publ_flag
C5 H5 Cl1 0.95 2.92 3.685(9) 138.5 2_566 yes

loop_
_geom_torsion_atom_site_label_1
_geom_torsion_atom_site_label_2
_geom_torsion_atom_site_label_3
_geom_torsion_atom_site_label_4
_geom_torsion
_geom_torsion_site_symmetry_1
_geom_torsion_site_symmetry_2
_geom_torsion_site_symmetry_3
_geom_torsion_site_symmetry_4
_geom_torsion_publ_flag
C7 N12 C11 C10 -0.7(8) . . . . ?
W1 N12 C11 C10 176.2(5) . . . . ?
C6 N1 C2 C3 0.5(9) . . . . ?
W1 N1 C2 C3 -174.8(5) . . . . ?
C3 C4 C5 C6 0.3(10) . . . . ?
N12 C11 C10 C9 -0.6(10) . . . . ?
C5 C4 C3 C2 -1.1(11) . . . . ?
N1 C2 C3 C4 0.7(10) . . . . ?
C2 N1 C6 C5 -1.3(8) . . . . ?
W1 N1 C6 C5 174.3(4) . . . . ?
C2 N1 C6 C7 177.6(5) . . . . ?
W1 N1 C6 C7 -6.8(6) . . . . ?
C4 C5 C6 N1 0.9(9) . . . . ?
C4 C5 C6 C7 -177.9(6) . . . . ?
C11 N12 C7 C8 1.3(8) . . . . ?
W1 N12 C7 C8 -175.8(4) . . . . ?
C11 N12 C7 C6 -177.2(5) . . . . ?
W1 N12 C7 C6 5.6(6) . . . . ?
N1 C6 C7 N12 0.8(7) . . . . ?
C5 C6 C7 N12 179.7(5) . . . . ?
N1 C6 C7 C8 -177.7(5) . . . . ?
C5 C6 C7 C8 1.2(9) . . . . ?
N12 C7 C8 C9 -0.6(9) . . . . ?
C6 C7 C8 C9 177.8(6) . . . . ?
C11 C10 C9 C8 1.4(11) . . . . ?
C7 C8 C9 C10 -0.8(10) . . . . ?
